data_4088611
loop_
_publ_author_name
'Ito, Jun-ichi'
'Sugino, Kanae'
'Matsushima, Satoru'
'Sakaguchi, Hiroki'
'Iwata, Hiroshi'
'Ishihara, Takahiro'
'Nishiyama, Hisao'

_publ_section_title
;
 Synthesis of NHC-Oxazoline Pincer Complexes of Rh and Ru and Their
 Catalytic Activity for Hydrogenation and Conjugate Reduction
;
_journal_issue 11
_journal_name_full Organometallics
_journal_page_first 1885
_journal_paper_doi 10.1021/acs.organomet.6b00239
_journal_volume 35
_journal_year 2016
_chemical_formula_sum 'C27 H34 Cl2 N3 O2 Rh'
_chemical_formula_weight 606.38
_space_group_IT_number 19
_space_group_name_Hall 'P 2ac 2ab'
_space_group_name_H-M_alt 'P 21 21 21'
_symmetry_cell_setting orthorhombic
_symmetry_space_group_name_H-M 'P 21 21 21'
_atom_sites_solution_hydrogens geom
_atom_sites_solution_primary direct
_atom_sites_solution_secondary difmap
_audit_creation_method SHELXL-97
_cell_angle_alpha 90.00
_cell_angle_beta 90.00
_cell_angle_gamma 90.00
_cell_formula_units_Z 4
_cell_length_a 10.7740(14)
_cell_length_b 14.3488(18)
_cell_length_c 17.717(2)
_cell_measurement_reflns_used 5727
_cell_measurement_temperature 123(2)
_cell_measurement_theta_max 28.30
_cell_measurement_theta_min 2.21
_cell_volume 2738.9(6)
_computing_cell_refinement 'Bruker SMART'
_computing_data_collection 'Bruker SMART'
_computing_data_reduction 'Bruker SAINT'
_computing_molecular_graphics 'Bruker SHELXTL'
_computing_publication_material 'Bruker SHELXTL'
_computing_structure_refinement 'SHELXL-97 (Sheldrick, 1997)'
_computing_structure_solution 'SHELXS-97 (Sheldrick, 1990)'
_diffrn_ambient_temperature 123(2)
_diffrn_detector_area_resol_mean 8.366
_diffrn_measured_fraction_theta_full 0.999
_diffrn_measured_fraction_theta_max 0.999
_diffrn_measurement_device_type 'CCD area detector'
_diffrn_measurement_method 'phi and omega scans'
_diffrn_radiation_monochromator graphite
_diffrn_radiation_source 'fine-focus sealed tube'
_diffrn_radiation_type MoK\a
_diffrn_radiation_wavelength 0.71073
_diffrn_reflns_av_R_equivalents 0.0257
_diffrn_reflns_av_sigmaI/netI 0.0314
_diffrn_reflns_limit_h_max 14
_diffrn_reflns_limit_h_min -14
_diffrn_reflns_limit_k_max 18
_diffrn_reflns_limit_k_min -19
_diffrn_reflns_limit_l_max 12
_diffrn_reflns_limit_l_min -23
_diffrn_reflns_number 20168
_diffrn_reflns_theta_full 28.33
_diffrn_reflns_theta_max 28.33
_diffrn_reflns_theta_min 1.83
_exptl_absorpt_coefficient_mu 0.847
_exptl_absorpt_correction_T_max 0.9589
_exptl_absorpt_correction_T_min 0.7852
_exptl_absorpt_correction_type empirical
_exptl_crystal_colour yellow
_exptl_crystal_density_diffrn 1.471
_exptl_crystal_density_method 'not measured'
_exptl_crystal_description prism
_exptl_crystal_F_000 1248
_exptl_crystal_size_max 0.30
_exptl_crystal_size_mid 0.20
_exptl_crystal_size_min 0.05
_refine_diff_density_max 0.896
_refine_diff_density_min -0.310
_refine_diff_density_rms 0.081
_refine_ls_abs_structure_details 'Flack H D (1983), Acta Cryst. A39, 876-881'
_refine_ls_abs_structure_Flack -0.02(2)
_refine_ls_extinction_method none
_refine_ls_goodness_of_fit_ref 1.089
_refine_ls_hydrogen_treatment mixed
_refine_ls_matrix_type full
_refine_ls_number_parameters 331
_refine_ls_number_reflns 6817
_refine_ls_number_restraints 0
_refine_ls_restrained_S_all 1.089
_refine_ls_R_factor_all 0.0294
_refine_ls_R_factor_gt 0.0279
_refine_ls_shift/su_max 0.001
_refine_ls_shift/su_mean 0.000
_refine_ls_structure_factor_coef Fsqd
_refine_ls_weighting_details 'calc w=1/[\s^2^(Fo^2^)+(0.0354P)^2^+0.2165P] where P=(Fo^2^+2Fc^2^)/3'
_refine_ls_weighting_scheme calc
_refine_ls_wR_factor_gt 0.0633
_refine_ls_wR_factor_ref 0.0639
_reflns_number_gt 6559
_reflns_number_total 6817
_reflns_threshold_expression >2sigma(I)
_cod_data_source_file om6b00239_si_001.cif
_cod_data_source_block 5d
_cod_depositor_comments
;
The following automatic conversions were performed:

data item '_exptl_absorpt_correction_type' value 'Empirical' was
changed to 'empirical' in accordance with the
/home/saulius/struct/COD-crude-data/automatic-downloads/DataCite-retrospective/ACS/depositions/lib/dictionaries/cif_core.dic
dictionary named 'cif_core.dic' version 2.4.2 last updated on
2011-04-26.

data item '_symmetry_cell_setting' value 'Orthorhombic' was changed
to 'orthorhombic' in accordance with the
/home/saulius/struct/COD-crude-data/automatic-downloads/DataCite-retrospective/ACS/depositions/lib/dictionaries/cif_core.dic
dictionary named 'cif_core.dic' version 2.4.2 last updated on
2011-04-26.

Automatic conversion script
Id: cif_fix_values 6909 2019-04-08 15:41:33Z antanas 
;
_cod_original_cell_volume 2739.0(6)
_cod_original_sg_symbol_H-M P2(1)2(1)2(1)
_cod_database_code 4088611

loop_
_symmetry_equiv_pos_as_xyz
'x, y, z'
'-x+1/2, -y, z+1/2'
'-x, y+1/2, -z+1/2'
'x+1/2, -y+1/2, -z'

loop_
_atom_site_label
_atom_site_type_symbol
_atom_site_fract_x
_atom_site_fract_y
_atom_site_fract_z
_atom_site_U_iso_or_equiv
_atom_site_adp_type
_atom_site_occupancy
_atom_site_symmetry_multiplicity
_atom_site_calc_flag
_atom_site_refinement_flags
Rh1 Rh 0.973861(16) 0.026108(10) 0.067228(9) 0.01506(5) Uani 1 1 d .
Cl1 Cl 0.79529(5) 0.11289(4) 0.09068(3) 0.02266(12) Uani 1 1 d .
Cl2 Cl 1.14963(6) -0.06615(4) 0.04958(4) 0.03084(15) Uani 1 1 d .
N1 N 0.87130(19) -0.08489(13) 0.02239(11) 0.0198(4) Uani 1 1 d .
N2 N 1.11518(18) 0.20492(13) 0.05217(11) 0.0195(4) Uani 1 1 d .
N3 N 1.13693(19) 0.15324(14) 0.16419(12) 0.0218(4) Uani 1 1 d .
O1 O 0.81436(17) -0.15300(11) -0.08614(10) 0.0261(4) Uani 1 1 d .
O2 O 0.9572(2) -0.05360(14) 0.17986(11) 0.0290(4) Uani 1 1 d .
C1 C 0.9708(2) 0.06682(14) -0.03922(12) 0.0159(4) Uani 1 1 d .
C2 C 0.9086(2) 0.00355(15) -0.08832(14) 0.0189(5) Uani 1 1 d .
C3 C 0.8932(2) 0.02106(17) -0.16565(13) 0.0199(4) Uani 1 1 d .
C4 C 0.9436(2) 0.10404(16) -0.19319(13) 0.0206(5) Uani 1 1 d .
H4 H 0.9349 0.1179 -0.2454 0.025 Uiso 1 1 calc R
C5 C 1.0055(2) 0.16676(15) -0.14767(13) 0.0194(5) Uani 1 1 d .
C6 C 1.0169(2) 0.14894(14) -0.06988(13) 0.0183(4) Uani 1 1 d .
C7 C 0.8232(3) -0.04179(18) -0.21910(14) 0.0288(6) Uani 1 1 d .
H7A H 0.7350 -0.0419 -0.2057 0.043 Uiso 1 1 calc R
H7B H 0.8561 -0.1053 -0.2154 0.043 Uiso 1 1 calc R
H7C H 0.8331 -0.0190 -0.2709 0.043 Uiso 1 1 calc R
C8 C 1.0571(3) 0.25446(19) -0.18265(15) 0.0314(6) Uani 1 1 d .
H8A H 1.0384 0.2550 -0.2368 0.047 Uiso 1 1 calc R
H8B H 1.1473 0.2563 -0.1753 0.047 Uiso 1 1 calc R
H8C H 1.0192 0.3090 -0.1586 0.047 Uiso 1 1 calc R
C9 C 0.8629(2) -0.07897(15) -0.04939(13) 0.0201(5) Uani 1 1 d .
C10 C 0.7954(3) -0.22445(17) -0.02829(15) 0.0289(6) Uani 1 1 d .
H10A H 0.8527 -0.2775 -0.0362 0.035 Uiso 1 1 calc R
H10B H 0.7090 -0.2479 -0.0296 0.035 Uiso 1 1 calc R
C11 C 0.8226(2) -0.17593(15) 0.04754(14) 0.0221(5) Uani 1 1 d .
H11 H 0.8895 -0.2107 0.0747 0.027 Uiso 1 1 calc R
C12 C 0.6050(2) -0.11035(19) 0.0629(2) 0.0374(6) Uani 1 1 d .
H12A H 0.6335 -0.0469 0.0522 0.056 Uiso 1 1 calc R
H12B H 0.5339 -0.1080 0.0974 0.056 Uiso 1 1 calc R
H12C H 0.5802 -0.1407 0.0157 0.056 Uiso 1 1 calc R
C13 C 0.7098(3) -0.16556(17) 0.09943(15) 0.0255(5) Uani 1 1 d .
H13 H 0.7370 -0.1309 0.1455 0.031 Uiso 1 1 calc R
C14 C 0.6664(3) -0.26328(19) 0.12452(16) 0.0344(6) Uani 1 1 d .
H14A H 0.5971 -0.2571 0.1600 0.052 Uiso 1 1 calc R
H14B H 0.7352 -0.2959 0.1492 0.052 Uiso 1 1 calc R
H14C H 0.6392 -0.2989 0.0803 0.052 Uiso 1 1 calc R
C15 C 1.0724(3) 0.22596(18) -0.02404(15) 0.0343(7) Uani 1 1 d .
H15A H 1.1437 0.2513 -0.0526 0.041 Uiso 1 1 calc R
H15B H 1.0099 0.2763 -0.0203 0.041 Uiso 1 1 calc R
C16 C 1.0797(2) 0.13366(15) 0.09703(14) 0.0183(4) Uani 1 1 d .
C17 C 1.2062(3) 0.23438(18) 0.15917(15) 0.0297(6) Uani 1 1 d .
H17 H 1.2544 0.2616 0.1983 0.036 Uiso 1 1 calc R
C18 C 1.1927(2) 0.26709(17) 0.08919(15) 0.0261(5) Uani 1 1 d .
H18 H 1.2289 0.3220 0.0688 0.031 Uiso 1 1 calc R
C19 C 1.1285(2) 0.10027(17) 0.23292(14) 0.0234(5) Uani 1 1 d .
C20 C 1.0329(3) 0.12114(17) 0.28350(14) 0.0271(5) Uani 1 1 d .
C21 C 1.0252(3) 0.06688(19) 0.34898(14) 0.0324(6) Uani 1 1 d .
H21 H 0.9599 0.0787 0.3837 0.039 Uiso 1 1 calc R
C22 C 1.1095(3) -0.0035(2) 0.36504(16) 0.0355(7) Uani 1 1 d .
C23 C 1.2064(3) -0.0180(2) 0.31476(15) 0.0368(6) Uani 1 1 d .
H23 H 1.2664 -0.0644 0.3261 0.044 Uiso 1 1 calc R
C24 C 1.2193(2) 0.0330(2) 0.24836(15) 0.0295(5) Uani 1 1 d .
C25 C 0.9440(3) 0.19971(19) 0.26824(16) 0.0315(6) Uani 1 1 d .
H25A H 0.9908 0.2575 0.2602 0.047 Uiso 1 1 calc R
H25B H 0.8883 0.2074 0.3115 0.047 Uiso 1 1 calc R
H25C H 0.8952 0.1855 0.2230 0.047 Uiso 1 1 calc R
C26 C 1.0989(4) -0.0622(3) 0.4357(2) 0.0562(9) Uani 1 1 d .
H26A H 1.1538 -0.0370 0.4748 0.084 Uiso 1 1 calc R
H26B H 1.1231 -0.1266 0.4243 0.084 Uiso 1 1 calc R
H26C H 1.0130 -0.0612 0.4538 0.084 Uiso 1 1 calc R
C27 C 1.3289(2) 0.0177(2) 0.19714(17) 0.0401(7) Uani 1 1 d .
H27A H 1.3095 0.0411 0.1465 0.060 Uiso 1 1 calc R
H27B H 1.3476 -0.0490 0.1944 0.060 Uiso 1 1 calc R
H27C H 1.4011 0.0512 0.2172 0.060 Uiso 1 1 calc R
H1 H 1.009(6) -0.071(4) 0.186(3) 0.12(2) Uiso 1 1 d .
H2 H 0.947(4) -0.024(3) 0.221(3) 0.069(13) Uiso 1 1 d .

loop_
_atom_site_aniso_label
_atom_site_aniso_U_11
_atom_site_aniso_U_22
_atom_site_aniso_U_33
_atom_site_aniso_U_23
_atom_site_aniso_U_13
_atom_site_aniso_U_12
Rh1 0.01769(8) 0.01165(7) 0.01583(7) -0.00013(6) -0.00071(7) -0.00016(6)
Cl1 0.0200(3) 0.0248(3) 0.0232(3) -0.0010(2) 0.0024(2) 0.0041(2)
Cl2 0.0290(3) 0.0232(3) 0.0403(4) -0.0051(3) -0.0030(3) 0.0106(2)
N1 0.0233(10) 0.0147(9) 0.0215(10) 0.0001(8) 0.0002(8) -0.0020(7)
N2 0.0223(9) 0.0189(9) 0.0172(10) -0.0012(8) -0.0015(7) -0.0036(7)
N3 0.0213(10) 0.0244(10) 0.0195(10) 0.0012(8) -0.0032(8) -0.0063(8)
O1 0.0367(10) 0.0197(8) 0.0219(9) -0.0036(7) 0.0010(8) -0.0100(7)
O2 0.0393(12) 0.0259(9) 0.0217(9) 0.0036(7) -0.0050(8) -0.0049(8)
C1 0.0148(9) 0.0154(9) 0.0174(9) -0.0011(8) 0.0015(9) 0.0032(9)
C2 0.0160(10) 0.0186(10) 0.0221(11) -0.0024(8) 0.0024(9) -0.0005(8)
C3 0.0195(10) 0.0205(10) 0.0197(10) -0.0037(10) 0.0000(8) -0.0002(9)
C4 0.0183(11) 0.0274(12) 0.0161(11) -0.0006(9) 0.0014(8) 0.0007(8)
C5 0.0181(12) 0.0207(10) 0.0195(11) 0.0022(9) 0.0012(8) -0.0020(8)
C6 0.0192(10) 0.0174(9) 0.0182(10) -0.0018(9) -0.0016(10) 0.0002(8)
C7 0.0350(14) 0.0306(14) 0.0207(11) -0.0041(11) -0.0015(10) -0.0055(11)
C8 0.0416(16) 0.0322(13) 0.0205(12) 0.0076(11) -0.0066(11) -0.0152(11)
C9 0.0171(10) 0.0179(10) 0.0253(12) -0.0027(9) 0.0012(9) 0.0003(8)
C10 0.0379(14) 0.0175(11) 0.0313(14) -0.0038(10) 0.0069(12) -0.0061(10)
C11 0.0260(12) 0.0146(10) 0.0258(12) 0.0003(9) -0.0017(10) -0.0054(8)
C12 0.0286(13) 0.0344(14) 0.0491(18) 0.0021(15) 0.0047(14) -0.0018(11)
C13 0.0322(13) 0.0224(11) 0.0219(11) -0.0017(10) 0.0012(11) -0.0076(10)
C14 0.0452(17) 0.0318(14) 0.0261(13) 0.0021(12) 0.0047(12) -0.0150(12)
C15 0.0613(19) 0.0205(12) 0.0211(13) 0.0035(10) -0.0117(13) -0.0143(12)
C16 0.0187(10) 0.0173(10) 0.0188(11) -0.0024(9) -0.0001(9) 0.0018(8)
C17 0.0292(13) 0.0314(13) 0.0287(13) 0.0000(11) -0.0073(12) -0.0175(11)
C18 0.0250(12) 0.0258(12) 0.0276(13) -0.0003(10) -0.0035(10) -0.0104(10)
C19 0.0233(12) 0.0260(12) 0.0208(12) 0.0033(10) -0.0063(9) -0.0071(9)
C20 0.0292(12) 0.0293(12) 0.0229(12) -0.0017(10) -0.0065(11) -0.0096(12)
C21 0.0350(13) 0.0404(14) 0.0218(12) 0.0008(11) -0.0007(12) -0.0119(13)
C22 0.0408(16) 0.0425(16) 0.0231(13) 0.0092(11) -0.0090(12) -0.0121(12)
C23 0.0350(14) 0.0419(15) 0.0334(14) 0.0116(14) -0.0140(12) -0.0030(13)
C24 0.0245(12) 0.0369(14) 0.0272(12) 0.0029(12) -0.0087(10) -0.0044(12)
C25 0.0347(15) 0.0314(13) 0.0286(13) -0.0036(11) 0.0040(11) -0.0025(11)
C26 0.067(2) 0.066(2) 0.0360(16) 0.0267(18) -0.0071(18) -0.0139(18)
C27 0.0273(13) 0.0521(17) 0.0409(16) 0.0062(16) -0.0070(12) 0.0030(13)

loop_
_atom_type_symbol
_atom_type_description
_atom_type_scat_dispersion_real
_atom_type_scat_dispersion_imag
_atom_type_scat_source
C C 0.0033 0.0016 'International Tables Vol C Tables 4.2.6.8 and 6.1.1.4'
H H 0.0000 0.0000 'International Tables Vol C Tables 4.2.6.8 and 6.1.1.4'
N N 0.0061 0.0033 'International Tables Vol C Tables 4.2.6.8 and 6.1.1.4'
O O 0.0106 0.0060 'International Tables Vol C Tables 4.2.6.8 and 6.1.1.4'
Cl Cl 0.1484 0.1585 'International Tables Vol C Tables 4.2.6.8 and 6.1.1.4'
Rh Rh -1.1178 0.9187 'International Tables Vol C Tables 4.2.6.8 and 6.1.1.4'

loop_
_geom_angle_atom_site_label_1
_geom_angle_atom_site_label_2
_geom_angle_atom_site_label_3
_geom_angle
C1 Rh1 C16 91.93(9)
C1 Rh1 N1 81.60(8)
C16 Rh1 N1 172.92(9)
C1 Rh1 O2 166.28(8)
C16 Rh1 O2 101.50(8)
N1 Rh1 O2 84.84(7)
C1 Rh1 Cl1 89.90(7)
C16 Rh1 Cl1 90.66(7)
N1 Rh1 Cl1 92.20(6)
O2 Rh1 Cl1 92.67(7)
C1 Rh1 Cl2 93.07(7)
C16 Rh1 Cl2 90.59(7)
N1 Rh1 Cl2 86.90(6)
O2 Rh1 Cl2 84.13(7)
Cl1 Rh1 Cl2 176.73(2)
C9 N1 C11 109.51(19)
C9 N1 Rh1 111.35(16)
C11 N1 Rh1 138.21(16)
C16 N2 C18 112.3(2)
C16 N2 C15 127.8(2)
C18 N2 C15 119.7(2)
C16 N3 C17 111.0(2)
C16 N3 C19 126.8(2)
C17 N3 C19 122.2(2)
C9 O1 C10 105.50(18)
C6 C1 C2 118.0(2)
C6 C1 Rh1 128.18(17)
C2 C1 Rh1 113.75(16)
C3 C2 C1 122.6(2)
C3 C2 C9 124.6(2)
C1 C2 C9 112.8(2)
C4 C3 C2 116.6(2)
C4 C3 C7 119.0(2)
C2 C3 C7 124.4(2)
C5 C4 C3 122.7(2)
C4 C5 C6 119.7(2)
C4 C5 C8 118.8(2)
C6 C5 C8 121.4(2)
C1 C6 C5 120.4(2)
C1 C6 C15 123.9(2)
C5 C6 C15 115.62(19)
N1 C9 O1 117.0(2)
N1 C9 C2 120.1(2)
O1 C9 C2 122.8(2)
O1 C10 C11 105.51(18)
N1 C11 C13 112.16(19)
N1 C11 C10 101.78(19)
C13 C11 C10 114.6(2)
C12 C13 C11 112.6(2)
C12 C13 C14 111.7(2)
C11 C13 C14 109.0(2)
N2 C15 C6 118.4(2)
N2 C16 N3 103.23(19)
N2 C16 Rh1 126.37(17)
N3 C16 Rh1 130.36(17)
C18 C17 N3 107.2(2)
C17 C18 N2 106.2(2)
C20 C19 C24 122.5(2)
C20 C19 N3 118.4(2)
C24 C19 N3 119.0(2)
C19 C20 C21 117.1(3)
C19 C20 C25 121.0(2)
C21 C20 C25 121.9(3)
C22 C21 C20 122.4(3)
C23 C22 C21 118.0(3)
C23 C22 C26 120.3(3)
C21 C22 C26 121.7(3)
C22 C23 C24 122.6(3)
C23 C24 C19 117.2(3)
C23 C24 C27 120.7(3)
C19 C24 C27 122.0(2)

loop_
_geom_bond_atom_site_label_1
_geom_bond_atom_site_label_2
_geom_bond_distance
Rh1 C1 1.975(2)
Rh1 C16 1.990(2)
Rh1 N1 2.0949(19)
Rh1 O2 2.3071(19)
Rh1 Cl1 2.3291(6)
Rh1 Cl2 2.3317(7)
N1 C9 1.278(3)
N1 C11 1.477(3)
N2 C16 1.350(3)
N2 C18 1.387(3)
N2 C15 1.458(3)
N3 C16 1.369(3)
N3 C17 1.386(3)
N3 C19 1.438(3)
O1 C9 1.351(3)
O1 C10 1.464(3)
C1 C6 1.390(3)
C1 C2 1.424(3)
C2 C3 1.403(3)
C2 C9 1.456(3)
C3 C4 1.397(3)
C3 C7 1.510(3)
C4 C5 1.380(3)
C5 C6 1.407(3)
C5 C8 1.509(3)
C6 C15 1.496(3)
C10 C11 1.541(3)
C11 C13 1.532(3)
C12 C13 1.523(4)
C13 C14 1.543(3)
C17 C18 1.334(4)
C19 C20 1.398(4)
C19 C24 1.401(4)
C20 C21 1.400(3)
C20 C25 1.503(4)
C21 C22 1.388(4)
C22 C23 1.388(4)
C22 C26 1.514(4)
C23 C24 1.392(4)
C24 C27 1.506(4)
